data_4023634
loop_
_publ_author_name
'Byron W. Purse'
'Sara M. Butterfield'
'Pablo Ballester'
'Alexander Shivanyuk'
'Julius Rebek, Jr.'

_publ_section_title
;
 Interaction Energies and Dynamics of Acid-Base Pairs
 Isolated in Cavitands
;
_journal_name_full 'Journal of Organic Chemistry'
_journal_page_first 6480
_journal_page_last 6488
_journal_paper_doi 10.1021/jo8008534
_journal_volume 73
_journal_year 2008
_chemical_formula_sum 'C118 H120 N9 O16.5'
_chemical_formula_weight 1928.23
_chemical_name_common cavitand
_chemical_name_systematic
;
 ?
;
_space_group_IT_number 2
_symmetry_cell_setting triclinic
_symmetry_space_group_name_Hall '-P 1'
_symmetry_space_group_name_H-M 'P -1'
_atom_sites_solution_hydrogens geom
_atom_sites_solution_primary direct
_atom_sites_solution_secondary difmap
_audit_creation_method SHELXL-97
_cell_angle_alpha 91.827(3)
_cell_angle_beta 107.458(3)
_cell_angle_gamma 114.319(3)
_cell_formula_units_Z 2
_cell_length_a 15.501(2)
_cell_length_b 18.249(3)
_cell_length_c 22.303(3)
_cell_measurement_temperature 173(2)
_cell_volume 5396.1(14)
_computing_structure_refinement 'SHELXL-97 (Sheldrick, 1997)'
_diffrn_ambient_temperature 173(2)
_diffrn_measured_fraction_theta_full 0.877
_diffrn_measured_fraction_theta_max 0.877
_diffrn_radiation_monochromator graphite
_diffrn_radiation_source 'fine-focus sealed tube'
_diffrn_radiation_type MoK\a
_diffrn_radiation_wavelength 0.71073
_diffrn_reflns_av_R_equivalents 0.0857
_diffrn_reflns_av_sigmaI/netI 0.1566
_diffrn_reflns_limit_h_max 20
_diffrn_reflns_limit_h_min -19
_diffrn_reflns_limit_k_max 23
_diffrn_reflns_limit_k_min -23
_diffrn_reflns_limit_l_max 27
_diffrn_reflns_limit_l_min -28
_diffrn_reflns_number 45346
_diffrn_reflns_theta_full 28.02
_diffrn_reflns_theta_max 28.02
_diffrn_reflns_theta_min 0.97
_exptl_absorpt_coefficient_mu 0.079
_exptl_absorpt_correction_type none
_exptl_crystal_colour colorless
_exptl_crystal_density_diffrn 1.187
_exptl_crystal_density_method 'not measured'
_exptl_crystal_description block
_exptl_crystal_F_000 2046
_exptl_crystal_size_max 0.3
_exptl_crystal_size_mid 0.2
_exptl_crystal_size_min 0.2
_refine_diff_density_max 1.057
_refine_diff_density_min -0.814
_refine_diff_density_rms 0.150
_refine_ls_extinction_method none
_refine_ls_goodness_of_fit_ref 1.076
_refine_ls_hydrogen_treatment mixed
_refine_ls_matrix_type full
_refine_ls_number_parameters 1287
_refine_ls_number_reflns 22927
_refine_ls_number_restraints 11
_refine_ls_restrained_S_all 1.077
_refine_ls_R_factor_all 0.2204
_refine_ls_R_factor_gt 0.1339
_refine_ls_shift/su_max 0.000
_refine_ls_shift/su_mean 0.000
_refine_ls_structure_factor_coef Fsqd
_refine_ls_weighting_details 'calc w=1/[\s^2^(Fo^2^)+(0.1702P)^2^+9.6010P] where P=(Fo^2^+2Fc^2^)/3'
_refine_ls_weighting_scheme calc
_refine_ls_wR_factor_gt 0.3283
_refine_ls_wR_factor_ref 0.3855
_reflns_number_gt 11687
_reflns_number_total 22927
_reflns_threshold_expression >2sigma(I)
_cod_data_source_file jo8008534_si_002_1.cif
_cod_data_source_block pb552lt
_cod_original_formula_sum 'C118 H120 N9 O16.50'
_cod_database_code 4023634

loop_
_symmetry_equiv_pos_as_xyz
'x, y, z'
'-x, -y, -z'

loop_
_atom_site_label
_atom_site_type_symbol
_atom_site_fract_x
_atom_site_fract_y
_atom_site_fract_z
_atom_site_U_iso_or_equiv
_atom_site_adp_type
_atom_site_occupancy
_atom_site_symmetry_multiplicity
_atom_site_calc_flag
_atom_site_refinement_flags
_atom_site_disorder_assembly
_atom_site_disorder_group
C1 C 0.7968(4) 0.4461(3) 0.2212(3) 0.0197(12) Uani 1 1 d . . .
H1 H 0.7524 0.4406 0.2459 0.024 Uiso 1 1 calc R . .
C1A C 0.7775(4) 0.4997(4) 0.1714(3) 0.0274(13) Uani 1 1 d . . .
H1A1 H 0.7969 0.5536 0.1937 0.033 Uiso 1 1 calc R . .
H1A2 H 0.8202 0.5059 0.1460 0.033 Uiso 1 1 calc R . .
C1B C 0.6695(5) 0.4655(5) 0.1274(4) 0.048(2) Uani 1 1 d . . .
H1B1 H 0.6514 0.4143 0.1023 0.073 Uiso 1 1 calc R . .
H1B2 H 0.6621 0.5032 0.0996 0.073 Uiso 1 1 calc R . .
H1B3 H 0.6263 0.4572 0.1522 0.073 Uiso 1 1 calc R . .
C2 C 0.7692(4) 0.3598(3) 0.1904(3) 0.0212(12) Uani 1 1 d . . .
C3 C 0.7216(4) 0.2923(3) 0.2166(2) 0.0191(11) Uani 1 1 d . . .
C4 C 0.6939(4) 0.2140(4) 0.1889(3) 0.0237(12) Uani 1 1 d . . .
H4 H 0.6614 0.1698 0.2066 0.028 Uiso 1 1 calc R . .
C5 C 0.7148(4) 0.2017(3) 0.1343(3) 0.0214(12) Uani 1 1 d . . .
C6 C 0.7613(4) 0.2664(3) 0.1054(3) 0.0209(12) Uani 1 1 d . . .
C7 C 0.7884(4) 0.3446(3) 0.1353(3) 0.0208(12) Uani 1 1 d . . .
H7 H 0.8209 0.3889 0.1177 0.025 Uiso 1 1 calc R . .
C8 C 0.7795(4) 0.2525(4) 0.0433(3) 0.0247(13) Uani 1 1 d . . .
H8 H 0.7320 0.1960 0.0224 0.030 Uiso 1 1 calc R . .
C8A C 0.7588(5) 0.3070(4) -0.0043(3) 0.0289(14) Uani 1 1 d . . .
H8A1 H 0.6932 0.3046 -0.0095 0.035 Uiso 1 1 calc R . .
H8A2 H 0.8088 0.3632 0.0131 0.035 Uiso 1 1 calc R . .
C8B C 0.7610(5) 0.2831(5) -0.0689(3) 0.0403(17) Uani 1 1 d . . .
H8B1 H 0.8269 0.2884 -0.0646 0.060 Uiso 1 1 calc R . .
H8B2 H 0.7455 0.3183 -0.0969 0.060 Uiso 1 1 calc R . .
H8B3 H 0.7121 0.2275 -0.0865 0.060 Uiso 1 1 calc R . .
C9 C 0.8853(4) 0.2578(4) 0.0595(2) 0.0224(12) Uani 1 1 d . . .
C10 C 0.9017(4) 0.1887(4) 0.0655(2) 0.0224(12) Uani 1 1 d . . .
C11 C 0.9962(4) 0.1915(4) 0.0783(3) 0.0240(12) Uani 1 1 d . . .
H11 H 1.0046 0.1439 0.0813 0.029 Uiso 1 1 calc R . .
C12 C 1.0780(4) 0.2660(3) 0.0864(2) 0.0209(12) Uani 1 1 d . . .
C13 C 1.0674(4) 0.3382(3) 0.0820(3) 0.0227(12) Uani 1 1 d . . .
C14 C 0.9696(4) 0.3313(4) 0.0683(2) 0.0240(13) Uani 1 1 d . . .
H14 H 0.9607 0.3786 0.0650 0.029 Uiso 1 1 calc R . .
C15 C 1.1584(4) 0.4200(4) 0.0899(3) 0.0246(13) Uani 1 1 d . . .
H15 H 1.2091 0.4070 0.0810 0.029 Uiso 1 1 calc R . .
C15A C 1.1352(5) 0.4741(4) 0.0417(3) 0.0333(15) Uani 1 1 d . . .
H15A H 1.0811 0.4847 0.0467 0.040 Uiso 1 1 calc R . .
H15B H 1.1944 0.5261 0.0514 0.040 Uiso 1 1 calc R . .
C15B C 1.1047(6) 0.4351(5) -0.0276(3) 0.0463(19) Uani 1 1 d . . .
H15C H 1.1591 0.4267 -0.0333 0.069 Uiso 1 1 calc R . .
H15D H 1.0897 0.4707 -0.0554 0.069 Uiso 1 1 calc R . .
H15E H 1.0461 0.3836 -0.0376 0.069 Uiso 1 1 calc R . .
C16 C 1.2037(4) 0.4618(3) 0.1597(3) 0.0212(12) Uani 1 1 d . . .
C17 C 1.2807(4) 0.4500(3) 0.2039(3) 0.0211(12) Uani 1 1 d . . .
C18 C 1.3225(4) 0.4876(3) 0.2683(3) 0.0211(12) Uani 1 1 d . . .
H18 H 1.3746 0.4799 0.2967 0.025 Uiso 1 1 calc R . .
C19 C 1.2845(4) 0.5363(3) 0.2885(2) 0.0197(12) Uani 1 1 d . . .
C20 C 1.2101(4) 0.5528(3) 0.2463(3) 0.0219(12) Uani 1 1 d . . .
C21 C 1.1712(4) 0.5138(3) 0.1824(3) 0.0225(12) Uani 1 1 d . . .
H21 H 1.1210 0.5234 0.1537 0.027 Uiso 1 1 calc R . .
C22 C 1.1758(4) 0.6124(3) 0.2694(3) 0.0224(12) Uani 1 1 d . . .
H22 H 1.2319 0.6498 0.3069 0.027 Uiso 1 1 calc R . .
C22A C 1.1540(5) 0.6657(4) 0.2200(3) 0.0293(14) Uani 1 1 d . . .
H22A H 1.2110 0.6907 0.2055 0.035 Uiso 1 1 calc R . .
H22B H 1.0954 0.6313 0.1832 0.035 Uiso 1 1 calc R . .
C22B C 1.1348(6) 0.7328(4) 0.2480(4) 0.049(2) Uani 1 1 d . . .
H22C H 1.0821 0.7086 0.2656 0.073 Uiso 1 1 calc R . .
H22D H 1.1149 0.7610 0.2150 0.073 Uiso 1 1 calc R . .
H22E H 1.1953 0.7708 0.2811 0.073 Uiso 1 1 calc R . .
C23 C 1.0870(4) 0.5660(3) 0.2923(3) 0.0210(12) Uani 1 1 d . . .
C24 C 1.1013(4) 0.5600(3) 0.3564(3) 0.0190(12) Uani 1 1 d . . .
C25 C 1.0220(4) 0.5189(3) 0.3781(3) 0.0184(11) Uani 1 1 d . . .
H25 H 1.0337 0.5167 0.4213 0.022 Uiso 1 1 calc R . .
C26 C 0.9246(4) 0.4812(3) 0.3336(3) 0.0199(12) Uani 1 1 d . . .
C27 C 0.9051(4) 0.4855(3) 0.2687(3) 0.0197(12) Uani 1 1 d . . .
C28 C 0.9877(4) 0.5267(3) 0.2498(3) 0.0210(12) Uani 1 1 d . . .
H28 H 0.9762 0.5281 0.2066 0.025 Uiso 1 1 calc R . .
C29 C 0.8254(4) 0.3682(3) 0.3723(3) 0.0200(12) Uani 1 1 d . . .
C30 C 0.8748(4) 0.3625(4) 0.4338(3) 0.0263(13) Uani 1 1 d . . .
H30 H 0.9236 0.4097 0.4626 0.032 Uiso 1 1 calc R . .
C31 C 0.8524(4) 0.2865(4) 0.4530(3) 0.0261(13) Uani 1 1 d . . .
C32 C 0.7773(5) 0.2154(4) 0.4093(3) 0.0267(13) Uani 1 1 d . . .
C33 C 0.7281(5) 0.2235(4) 0.3478(3) 0.0262(13) Uani 1 1 d . . .
H33 H 0.6779 0.1766 0.3191 0.031 Uiso 1 1 calc R . .
C34 C 0.7508(4) 0.2976(4) 0.3283(3) 0.0230(12) Uani 1 1 d . . .
C35 C 0.9995(5) 0.3256(4) 0.5532(3) 0.0294(14) Uani 1 1 d . . .
C36 C 1.0305(6) 0.3019(5) 0.6180(3) 0.0446(18) Uani 1 1 d . . .
H36A H 0.9709 0.2653 0.6266 0.054 Uiso 1 1 calc R . .
H36B H 1.0664 0.3504 0.6510 0.054 Uiso 1 1 calc R . .
C37 C 1.0979(11) 0.2600(9) 0.6195(6) 0.117(5) Uani 1 1 d . . .
H37A H 1.0574 0.2049 0.5967 0.176 Uiso 1 1 calc R . .
H37B H 1.1328 0.2597 0.6630 0.176 Uiso 1 1 calc R . .
H37C H 1.1461 0.2891 0.5996 0.176 Uiso 1 1 calc R . .
C38 C 0.7223(5) 0.1101(4) 0.4746(3) 0.0336(15) Uani 1 1 d . . .
C39 C 0.6856(7) 0.0200(4) 0.4768(4) 0.050(2) Uani 1 1 d . . .
H39A H 0.6362 -0.0112 0.4356 0.060 Uiso 1 1 calc R . .
H39B H 0.7418 0.0064 0.4849 0.060 Uiso 1 1 calc R . .
C40 C 0.6394(13) -0.0039(7) 0.5271(7) 0.139(7) Uani 1 1 d . . .
H40A H 0.6874 0.0278 0.5679 0.209 Uiso 1 1 calc R . .
H40B H 0.6200 -0.0609 0.5281 0.209 Uiso 1 1 calc R . .
H40C H 0.5809 0.0060 0.5177 0.209 Uiso 1 1 calc R . .
C41 C 0.7347(4) 0.0785(4) 0.1302(3) 0.0242(13) Uani 1 1 d . . .
C42 C 0.7136(4) 0.0347(3) 0.1779(3) 0.0256(13) Uani 1 1 d . . .
H42 H 0.6671 0.0381 0.1949 0.031 Uiso 1 1 calc R . .
C43 C 0.7614(4) -0.0147(3) 0.2008(3) 0.0268(13) Uani 1 1 d . . .
C44 C 0.8281(4) -0.0211(4) 0.1727(3) 0.0269(13) Uani 1 1 d . . .
C45 C 0.8485(5) 0.0236(4) 0.1246(3) 0.0288(14) Uani 1 1 d . . .
H45 H 0.8933 0.0194 0.1064 0.035 Uiso 1 1 calc R . .
C46 C 0.8031(4) 0.0738(3) 0.1040(3) 0.0260(13) Uani 1 1 d . . .
C47 C 0.7323(5) -0.0339(4) 0.3036(3) 0.0331(15) Uani 1 1 d . . .
C48 C 0.7219(6) -0.0920(5) 0.3512(4) 0.0478(19) Uani 1 1 d . . .
H48A H 0.7664 -0.0603 0.3933 0.057 Uiso 1 1 calc R . .
H48B H 0.6535 -0.1131 0.3514 0.057 Uiso 1 1 calc R . .
C49 C 0.7430(13) -0.1611(8) 0.3417(6) 0.124(6) Uani 1 1 d . . .
H49A H 0.6971 -0.1954 0.3013 0.186 Uiso 1 1 calc R . .
H49B H 0.7347 -0.1920 0.3753 0.186 Uiso 1 1 calc R . .
H49C H 0.8109 -0.1418 0.3422 0.186 Uiso 1 1 calc R . .
C50 C 0.8354(5) -0.1510(4) 0.1926(4) 0.0389(16) Uani 1 1 d . . .
C51 C 0.9039(6) -0.1925(5) 0.2011(5) 0.058(2) Uani 1 1 d . . .
H51A H 0.9456 -0.1727 0.1748 0.070 Uiso 1 1 calc R . .
H51B H 0.9483 -0.1776 0.2453 0.070 Uiso 1 1 calc R . .
C52 C 0.8497(10) -0.2798(6) 0.1845(11) 0.187(10) Uani 1 1 d . . .
H52A H 0.8085 -0.2998 0.2105 0.281 Uiso 1 1 calc R . .
H52B H 0.8966 -0.3030 0.1914 0.281 Uiso 1 1 calc R . .
H52C H 0.8076 -0.2950 0.1403 0.281 Uiso 1 1 calc R . .
C53 C 1.2251(4) 0.2590(4) 0.1541(3) 0.0237(12) Uani 1 1 d . . .
C54 C 1.2097(4) 0.1822(4) 0.1670(3) 0.0285(14) Uani 1 1 d . . .
H54 H 1.1612 0.1363 0.1366 0.034 Uiso 1 1 calc R . .
C55 C 1.2671(5) 0.1727(4) 0.2262(3) 0.0288(14) Uani 1 1 d . . .
C56 C 1.3412(4) 0.2412(4) 0.2713(3) 0.0251(13) Uani 1 1 d . . .
C57 C 1.3579(4) 0.3188(4) 0.2567(3) 0.0260(13) Uani 1 1 d . . .
H57 H 1.4083 0.3649 0.2861 0.031 Uiso 1 1 calc R . .
C58 C 1.3005(4) 0.3278(3) 0.1993(3) 0.0238(12) Uani 1 1 d . . .
C59 C 1.1672(7) 0.0274(5) 0.2283(6) 0.086(4) Uani 1 1 d . . .
C60A C 1.1706(12) -0.0449(9) 0.2685(8) 0.044(4) Uani 0.50 1 d PD . .
C60B C 1.1931(13) -0.0505(9) 0.2227(9) 0.062(5) Uani 0.50 1 d PD . .
C61B C 1.186(2) -0.0912(17) 0.1573(11) 0.108(8) Uiso 0.50 1 d PD . .
C61A C 1.142(2) -0.0461(19) 0.3295(12) 0.127(10) Uiso 0.50 1 d PD . .
C62 C 1.4575(4) 0.1948(4) 0.3433(3) 0.0284(14) Uani 1 1 d . . .
C63 C 1.5210(5) 0.2054(4) 0.4117(3) 0.0339(15) Uani 1 1 d . . .
H63A H 1.5504 0.1673 0.4148 0.041 Uiso 1 1 calc R . .
H63B H 1.4781 0.1919 0.4375 0.041 Uiso 1 1 calc R . .
C64 C 1.6048(5) 0.2912(4) 0.4384(3) 0.0335(15) Uani 1 1 d . . .
H64A H 1.6435 0.3073 0.4105 0.050 Uiso 1 1 calc R . .
H64B H 1.6479 0.2924 0.4800 0.050 Uiso 1 1 calc R . .
H64C H 1.5762 0.3283 0.4416 0.050 Uiso 1 1 calc R . .
C65 C 1.3082(4) 0.5378(3) 0.4013(2) 0.0193(11) Uani 1 1 d . . .
C66 C 1.2455(4) 0.5534(3) 0.4285(3) 0.0218(12) Uani 1 1 d . . .
C67 C 1.2367(4) 0.5263(3) 0.4839(3) 0.0218(12) Uani 1 1 d . . .
H67 H 1.1962 0.5379 0.5023 0.026 Uiso 1 1 calc R . .
C68 C 1.2869(4) 0.4818(4) 0.5135(3) 0.0219(12) Uani 1 1 d . . .
C69 C 1.3435(4) 0.4610(3) 0.4829(3) 0.0199(12) Uani 1 1 d . . .
C70 C 1.3561(4) 0.4911(3) 0.4284(2) 0.0207(12) Uani 1 1 d . . .
H70 H 1.3968 0.4800 0.4098 0.025 Uiso 1 1 calc R . .
C71 C 1.4033(4) 0.3536(3) 0.4821(3) 0.0230(12) Uani 1 1 d . . .
C72 C 1.4376(5) 0.3025(4) 0.5264(3) 0.0283(14) Uani 1 1 d . . .
H72A H 1.4923 0.2965 0.5176 0.034 Uiso 1 1 calc R . .
H72B H 1.4629 0.3300 0.5703 0.034 Uiso 1 1 calc R . .
C73 C 1.3523(7) 0.2193(5) 0.5179(5) 0.072(3) Uani 1 1 d . . .
H73A H 1.3033 0.2245 0.5333 0.108 Uiso 1 1 calc R . .
H73B H 1.3780 0.1852 0.5416 0.108 Uiso 1 1 calc R . .
H73C H 1.3214 0.1950 0.4735 0.108 Uiso 1 1 calc R . .
C74 C 1.3516(5) 0.4740(4) 0.6272(3) 0.0316(14) Uani 1 1 d . . .
C75 C 1.3251(6) 0.4600(6) 0.6865(3) 0.050(2) Uani 1 1 d . . .
H75A H 1.3352 0.5116 0.7076 0.060 Uiso 1 1 calc R . .
H75B H 1.2539 0.4230 0.6739 0.060 Uiso 1 1 calc R . .
C76 C 1.3821(7) 0.4261(8) 0.7336(4) 0.081(3) Uani 1 1 d . . .
H76A H 1.3610 0.3700 0.7171 0.122 Uiso 1 1 calc R . .
H76B H 1.3693 0.4298 0.7729 0.122 Uiso 1 1 calc R . .
H76C H 1.4529 0.4568 0.7414 0.122 Uiso 1 1 calc R . .
C102 C 1.0815(14) 0.2645(12) 0.3956(9) 0.177(8) Uiso 1 1 d D . .
H10A H 1.0437 0.2491 0.4245 0.213 Uiso 1 1 calc R . .
H10B H 1.1523 0.2875 0.4217 0.213 Uiso 1 1 calc R . .
C103 C 1.0651(9) 0.3280(8) 0.3689(6) 0.100(4) Uiso 1 1 d D . .
H10C H 1.1257 0.3792 0.3857 0.120 Uiso 1 1 calc R . .
H10D H 1.0112 0.3337 0.3789 0.120 Uiso 1 1 calc R . .
C104 C 1.1239(12) 0.2208(10) 0.3218(8) 0.139(6) Uiso 1 1 d D . .
H10E H 1.1920 0.2370 0.3509 0.167 Uiso 1 1 calc R . .
H10F H 1.1084 0.1754 0.2901 0.167 Uiso 1 1 calc R . .
C105 C 1.1248(11) 0.2824(10) 0.2919(8) 0.152(6) Uiso 1 1 d D . .
H10G H 1.1164 0.2677 0.2476 0.182 Uiso 1 1 calc R . .
H10H H 1.1895 0.3297 0.3114 0.182 Uiso 1 1 calc R . .
C106 C 1.0356(12) 0.3052(11) 0.2950(8) 0.177(8) Uiso 1 1 d D . .
H106 H 1.0248 0.3454 0.2694 0.213 Uiso 1 1 calc R . .
C200 C 0.4384(5) 0.0853(5) 0.0052(4) 0.050(2) Uani 1 1 d . . .
H200 H 0.4330 0.0470 -0.0259 0.060 Uiso 1 1 calc R . .
C201 C 0.4249(5) 0.0617(5) 0.0614(4) 0.0449(19) Uani 1 1 d . . .
C202 C 0.4347(5) 0.1205(5) 0.1090(4) 0.0453(18) Uani 1 1 d . . .
H202 H 0.4260 0.1058 0.1471 0.054 Uiso 1 1 calc R . .
C203 C 0.4569(5) 0.1986(5) 0.0993(3) 0.0413(18) Uani 1 1 d . . .
C204 C 0.4714(5) 0.2207(5) 0.0418(3) 0.0429(18) Uani 1 1 d . . .
H204 H 0.4892 0.2746 0.0361 0.051 Uiso 1 1 calc R . .
C205 C 0.4597(5) 0.1639(5) -0.0064(4) 0.049(2) Uani 1 1 d . . .
C206 C 0.4707(6) 0.1873(6) -0.0701(4) 0.064(2) Uani 1 1 d . . .
H20A H 0.5030 0.1591 -0.0848 0.096 Uiso 1 1 calc R . .
H20B H 0.5109 0.2452 -0.0642 0.096 Uiso 1 1 calc R . .
H20C H 0.4053 0.1722 -0.1012 0.096 Uiso 1 1 calc R . .
C207 C 0.4060(7) -0.0234(5) 0.0731(5) 0.070(3) Uani 1 1 d . . .
H20D H 0.3879 -0.0580 0.0337 0.105 Uiso 1 1 calc R . .
H20E H 0.3520 -0.0445 0.0900 0.105 Uiso 1 1 calc R . .
H20F H 0.4659 -0.0220 0.1032 0.105 Uiso 1 1 calc R . .
C208 C 0.4673(5) 0.2622(4) 0.1494(3) 0.0425(17) Uani 1 1 d . . .
H20G H 0.4031 0.2623 0.1421 0.064 Uiso 1 1 calc R . .
H20H H 0.5151 0.3151 0.1469 0.064 Uiso 1 1 calc R . .
H20I H 0.4904 0.2498 0.1910 0.064 Uiso 1 1 calc R . .
C300 C 0.5578(5) 0.1078(4) 0.6746(3) 0.0339(15) Uani 1 1 d . . .
H300 H 0.5650 0.0698 0.6502 0.041 Uiso 1 1 calc R . .
C301 C 0.5327(5) 0.0874(4) 0.7289(3) 0.0374(16) Uani 1 1 d . . .
C302 C 0.5260(5) 0.1468(4) 0.7662(3) 0.0349(15) Uani 1 1 d . . .
H302 H 0.5119 0.1358 0.8036 0.042 Uiso 1 1 calc R . .
C303 C 0.5403(5) 0.2222(4) 0.7481(3) 0.0313(14) Uani 1 1 d . . .
C304 C 0.5635(4) 0.2381(4) 0.6935(3) 0.0297(14) Uani 1 1 d . . .
H304 H 0.5735 0.2886 0.6817 0.036 Uiso 1 1 calc R . .
C305 C 0.5725(5) 0.1822(4) 0.6555(3) 0.0302(14) Uani 1 1 d . . .
C306 C 0.5987(6) 0.2009(5) 0.5960(3) 0.0430(17) Uani 1 1 d . . .
H30A H 0.5390 0.1734 0.5590 0.065 Uiso 1 1 calc R . .
H30B H 0.6477 0.1822 0.5944 0.065 Uiso 1 1 calc R . .
H30C H 0.6260 0.2587 0.5967 0.065 Uiso 1 1 calc R . .
C307 C 0.5330(6) 0.2856(4) 0.7892(4) 0.0466(19) Uani 1 1 d . . .
H30D H 0.5684 0.3388 0.7803 0.070 Uiso 1 1 calc R . .
H30E H 0.5625 0.2845 0.8334 0.070 Uiso 1 1 calc R . .
H30F H 0.4634 0.2736 0.7798 0.070 Uiso 1 1 calc R . .
C308 C 0.5150(7) 0.0048(5) 0.7479(4) 0.060(2) Uani 1 1 d . . .
H30G H 0.5187 -0.0290 0.7159 0.089 Uiso 1 1 calc R . .
H30H H 0.4495 -0.0208 0.7518 0.089 Uiso 1 1 calc R . .
H30I H 0.5655 0.0120 0.7881 0.089 Uiso 1 1 calc R . .
C400 C 0.6066(17) 0.5653(19) -0.0313(10) 0.194(10) Uani 1 1 d . . .
C401 C 0.6313(15) 0.6294(14) 0.0167(9) 0.064(5) Uani 0.50 1 d P . .
C402 C 0.5686(13) 0.6124(13) 0.0520(9) 0.062(5) Uani 0.50 1 d P . .
C403 C 0.4833(9) 0.5282(9) 0.0431(5) 0.084(4) Uani 1 1 d . . .
C406 C 0.4449(17) 0.5450(17) 0.0918(7) 0.094(9) Uani 0.50 1 d P . .
C407 C 0.7139(16) 0.7126(17) 0.0221(13) 0.102(9) Uani 0.50 1 d P . .
N1 N 0.9012(4) 0.2794(3) 0.5160(2) 0.0298(12) Uani 1 1 d . . .
H1A H 0.8649 0.2421 0.5325 0.036 Uiso 1 1 calc R . .
N2 N 0.7499(4) 0.1353(3) 0.4241(2) 0.0314(12) Uani 1 1 d . . .
H2 H 0.7510 0.0997 0.3985 0.038 Uiso 1 1 calc R . .
N3 N 0.7428(4) -0.0587(3) 0.2502(3) 0.0338(13) Uani 1 1 d . . .
H3 H 0.7376 -0.1075 0.2454 0.041 Uiso 1 1 calc R . .
N4 N 0.8801(4) -0.0698(3) 0.1917(3) 0.0349(13) Uani 1 1 d . . .
H4 H 0.9448 -0.0459 0.2035 0.042 Uiso 1 1 calc R . .
N5 N 1.2545(4) 0.0945(3) 0.2400(3) 0.0451(16) Uani 1 1 d . . .
H5 H 1.3087 0.0894 0.2578 0.054 Uiso 1 1 calc R . .
N6 N 1.4004(4) 0.2362(3) 0.3323(2) 0.0262(11) Uani 1 1 d . . .
H6 H 1.4000 0.2618 0.3652 0.031 Uiso 1 1 calc R . .
N7 N 1.3886(4) 0.4119(3) 0.5121(2) 0.0229(10) Uani 1 1 d . . .
H7 H 1.4091 0.4194 0.5532 0.028 Uiso 1 1 calc R . .
N8 N 1.2754(4) 0.4576(3) 0.5721(2) 0.0271(11) Uani 1 1 d . . .
H8A H 1.2150 0.4304 0.5721 0.032 Uiso 1 1 calc R . .
N9 N 1.0589(15) 0.1911(12) 0.3568(9) 0.198(7) Uiso 1 1 d . . .
O1 O 0.8436(3) 0.4450(2) 0.35570(18) 0.0211(8) Uani 1 1 d . . .
O2 O 0.6946(3) 0.3055(2) 0.26935(18) 0.0235(9) Uani 1 1 d . . .
O3 O 0.6791(3) 0.1208(2) 0.10323(19) 0.0257(9) Uani 1 1 d . . .
O4 O 0.8169(3) 0.1120(2) 0.05151(19) 0.0256(9) Uani 1 1 d . . .
O5 O 1.1731(3) 0.2692(2) 0.09462(18) 0.0254(9) Uani 1 1 d . . .
O6 O 1.3224(3) 0.4047(2) 0.18173(18) 0.0238(9) Uani 1 1 d . . .
O7 O 1.3321(3) 0.5790(2) 0.35182(17) 0.0206(8) Uani 1 1 d . . .
O8 O 1.2001(3) 0.6030(2) 0.40168(18) 0.0224(9) Uani 1 1 d . . .
O9 O 1.0605(3) 0.3812(3) 0.5358(2) 0.0351(11) Uani 1 1 d . . .
O10 O 0.7284(4) 0.1581(3) 0.5181(2) 0.0462(13) Uani 1 1 d . . .
O11 O 0.7335(4) 0.0340(3) 0.3153(2) 0.0410(12) Uani 1 1 d . . .
O13 O 0.7460(4) -0.1889(3) 0.1871(3) 0.0452(13) Uani 1 1 d . . .
O14 O 1.0833(4) 0.0243(3) 0.2013(4) 0.087(3) Uani 1 1 d . . .
O15 O 1.4570(3) 0.1518(3) 0.2996(2) 0.0383(12) Uani 1 1 d . . .
O16 O 1.3841(3) 0.3412(3) 0.4242(2) 0.0320(10) Uani 1 1 d . . .
O17 O 1.4411(3) 0.5001(3) 0.63049(19) 0.0336(11) Uani 1 1 d . . .
OX1 O 0.931(2) 0.0313(19) 0.5251(15) 0.120(10) Uiso 0.30 1 d P . .
OX2 O 1.048(3) 0.087(3) 0.469(2) 0.110(13) Uiso 0.20 1 d P . .
C500 C 0.9398(8) -0.0237(7) -0.0072(5) 0.084(3) Uiso 1 1 d . . .
C501 C 0.9083(12) -0.0933(10) 0.0179(7) 0.125(5) Uiso 1 1 d . . .
C502 C 1.1227(14) -0.0027(11) 0.0420(9) 0.061(5) Uiso 0.50 1 d P . .
C503 C 0.8033(15) -0.1330(12) 0.0058(9) 0.067(5) Uiso 0.50 1 d P . .
C410 C 0.9759(14) -0.1112(11) 0.0523(8) 0.059(4) Uiso 0.50 1 d P . .
C504 C 0.5233(16) 0.5292(12) -0.0008(11) 0.069(5) Uiso 0.50 1 d P . .
C505 C 1.0752(17) -0.0718(14) 0.0628(10) 0.080(6) Uiso 0.50 1 d P . .
C506 C 1.135(2) -0.1166(19) 0.1031(16) 0.126(10) Uiso 0.50 1 d P . .
C10A C 0.9650(14) 0.1663(13) 0.3124(9) 0.187(8) Uiso 1 1 d D . .
H10I H 0.9531 0.1205 0.2826 0.224 Uiso 1 1 calc R . .
H10J H 0.9170 0.1452 0.3345 0.224 Uiso 1 1 calc R . .
C10B C 0.9421(12) 0.2160(10) 0.2792(9) 0.172(7) Uiso 1 1 d D . .
H10K H 0.8866 0.2210 0.2876 0.207 Uiso 1 1 calc R . .
H10L H 0.9196 0.1939 0.2342 0.207 Uiso 1 1 calc R . .

loop_
_atom_site_aniso_label
_atom_site_aniso_U_11
_atom_site_aniso_U_22
_atom_site_aniso_U_33
_atom_site_aniso_U_23
_atom_site_aniso_U_13
_atom_site_aniso_U_12
C1 0.019(3) 0.014(3) 0.022(3) 0.003(2) 0.003(2) 0.006(2)
C1A 0.028(3) 0.018(3) 0.034(3) 0.006(2) 0.009(3) 0.009(3)
C1B 0.035(4) 0.044(4) 0.055(5) 0.017(4) -0.005(3) 0.020(4)
C2 0.017(3) 0.022(3) 0.026(3) 0.006(2) 0.004(2) 0.012(2)
C3 0.014(3) 0.027(3) 0.016(3) 0.000(2) 0.004(2) 0.010(2)
C4 0.017(3) 0.024(3) 0.028(3) 0.003(2) 0.006(2) 0.008(2)
C5 0.013(3) 0.020(3) 0.025(3) 0.000(2) 0.000(2) 0.007(2)
C6 0.008(2) 0.025(3) 0.021(3) 0.003(2) -0.002(2) 0.005(2)
C7 0.014(3) 0.016(3) 0.028(3) 0.004(2) 0.006(2) 0.003(2)
C8 0.023(3) 0.025(3) 0.022(3) 0.003(2) 0.004(2) 0.009(3)
C8A 0.027(3) 0.031(3) 0.025(3) 0.010(3) 0.005(3) 0.010(3)
C8B 0.042(4) 0.048(4) 0.024(3) 0.007(3) 0.006(3) 0.018(4)
C9 0.021(3) 0.027(3) 0.015(3) -0.003(2) 0.005(2) 0.008(3)
C10 0.023(3) 0.024(3) 0.016(3) -0.006(2) 0.007(2) 0.007(3)
C11 0.022(3) 0.019(3) 0.030(3) 0.001(2) 0.009(2) 0.008(2)
C12 0.023(3) 0.024(3) 0.014(3) -0.006(2) 0.006(2) 0.011(3)
C13 0.025(3) 0.023(3) 0.020(3) 0.003(2) 0.011(2) 0.007(3)
C14 0.029(3) 0.032(3) 0.014(3) 0.004(2) 0.007(2) 0.016(3)
C15 0.022(3) 0.029(3) 0.019(3) 0.009(2) 0.007(2) 0.009(3)
C15A 0.030(3) 0.037(4) 0.027(3) 0.010(3) 0.011(3) 0.008(3)
C15B 0.053(5) 0.049(5) 0.034(4) 0.010(3) 0.019(3) 0.017(4)
C16 0.019(3) 0.021(3) 0.021(3) 0.003(2) 0.010(2) 0.004(2)
C17 0.021(3) 0.018(3) 0.028(3) 0.006(2) 0.013(2) 0.008(2)
C18 0.018(3) 0.019(3) 0.025(3) 0.007(2) 0.010(2) 0.005(2)
C19 0.020(3) 0.015(3) 0.018(3) 0.002(2) 0.008(2) 0.002(2)
C20 0.019(3) 0.016(3) 0.029(3) 0.006(2) 0.009(2) 0.006(2)
C21 0.021(3) 0.021(3) 0.025(3) 0.007(2) 0.010(2) 0.007(2)
C22 0.020(3) 0.018(3) 0.028(3) 0.006(2) 0.006(2) 0.008(2)
C22A 0.029(3) 0.025(3) 0.036(3) 0.013(3) 0.010(3) 0.014(3)
C22B 0.042(4) 0.026(4) 0.078(6) 0.017(4) 0.014(4) 0.020(3)
C23 0.022(3) 0.013(3) 0.032(3) 0.004(2) 0.011(2) 0.010(2)
C24 0.014(3) 0.014(3) 0.021(3) -0.003(2) -0.003(2) 0.006(2)
C25 0.023(3) 0.014(3) 0.021(3) 0.004(2) 0.008(2) 0.011(2)
C26 0.020(3) 0.013(3) 0.031(3) 0.007(2) 0.012(2) 0.008(2)
C27 0.017(3) 0.012(3) 0.028(3) 0.004(2) 0.003(2) 0.007(2)
C28 0.024(3) 0.014(3) 0.026(3) 0.006(2) 0.008(2) 0.008(2)
C29 0.023(3) 0.017(3) 0.030(3) 0.007(2) 0.019(2) 0.011(2)
C30 0.026(3) 0.029(3) 0.028(3) 0.002(3) 0.015(3) 0.012(3)
C31 0.026(3) 0.030(3) 0.025(3) 0.006(2) 0.012(3) 0.012(3)
C32 0.034(3) 0.028(3) 0.027(3) 0.009(3) 0.020(3) 0.014(3)
C33 0.030(3) 0.024(3) 0.031(3) 0.003(2) 0.020(3) 0.011(3)
C34 0.021(3) 0.025(3) 0.027(3) 0.006(2) 0.011(2) 0.011(3)
C35 0.040(4) 0.036(4) 0.021(3) 0.000(3) 0.013(3) 0.024(3)
C36 0.056(5) 0.035(4) 0.039(4) 0.000(3) 0.008(3) 0.023(4)
C37 0.159(13) 0.134(12) 0.099(9) 0.051(9) 0.047(9) 0.098(11)
C38 0.037(4) 0.022(3) 0.038(4) 0.008(3) 0.016(3) 0.008(3)
C39 0.069(5) 0.024(4) 0.051(5) 0.013(3) 0.027(4) 0.011(4)
C40 0.239(18) 0.043(6) 0.135(11) 0.032(7) 0.129(13) 0.015(9)
C41 0.017(3) 0.022(3) 0.029(3) -0.002(2) 0.003(2) 0.007(2)
C42 0.024(3) 0.019(3) 0.035(3) 0.001(2) 0.014(3) 0.008(3)
C43 0.027(3) 0.016(3) 0.032(3) 0.000(2) 0.008(3) 0.006(3)
C44 0.023(3) 0.021(3) 0.034(3) -0.003(3) 0.004(3) 0.012(3)
C45 0.031(3) 0.022(3) 0.036(3) -0.002(3) 0.014(3) 0.013(3)
C46 0.021(3) 0.016(3) 0.031(3) -0.006(2) 0.007(2) 0.000(2)
C47 0.035(4) 0.030(4) 0.033(3) 0.004(3) 0.011(3) 0.013(3)
C48 0.063(5) 0.040(4) 0.055(5) 0.023(4) 0.029(4) 0.030(4)
C49 0.236(17) 0.125(11) 0.107(10) 0.077(9) 0.104(11) 0.133(12)
C50 0.038(4) 0.026(4) 0.057(4) 0.003(3) 0.016(3) 0.018(3)
C51 0.050(5) 0.047(5) 0.088(6) 0.015(4) 0.017(5) 0.036(4)
C52 0.079(9) 0.029(6) 0.43(3) 0.004(11) 0.058(13) 0.030(6)
C53 0.023(3) 0.025(3) 0.024(3) -0.002(2) 0.011(2) 0.010(3)
C54 0.017(3) 0.025(3) 0.033(3) -0.009(3) 0.003(2) 0.006(3)
C55 0.027(3) 0.023(3) 0.041(4) 0.000(3) 0.015(3) 0.013(3)
C56 0.028(3) 0.028(3) 0.025(3) 0.002(2) 0.013(3) 0.015(3)
C57 0.026(3) 0.025(3) 0.028(3) -0.002(2) 0.013(3) 0.010(3)
C58 0.029(3) 0.019(3) 0.028(3) 0.002(2) 0.015(3) 0.011(3)
C59 0.042(5) 0.017(4) 0.154(10) 0.009(5) -0.018(6) 0.007(4)
C60A 0.048(9) 0.025(8) 0.062(10) 0.011(7) 0.026(8) 0.013(7)
C60B 0.060(11) 0.019(8) 0.100(15) 0.005(8) 0.020(10) 0.018(8)
C62 0.025(3) 0.022(3) 0.042(4) 0.006(3) 0.010(3) 0.015(3)
C63 0.038(4) 0.039(4) 0.038(4) 0.010(3) 0.015(3) 0.028(3)
C64 0.034(4) 0.030(4) 0.033(3) 0.002(3) 0.008(3) 0.014(3)
C65 0.018(3) 0.018(3) 0.018(3) -0.002(2) 0.005(2) 0.005(2)
C66 0.021(3) 0.020(3) 0.028(3) 0.000(2) 0.006(2) 0.014(2)
C67 0.020(3) 0.024(3) 0.022(3) 0.000(2) 0.009(2) 0.009(2)
C68 0.018(3) 0.027(3) 0.018(3) 0.001(2) 0.003(2) 0.010(2)
C69 0.012(3) 0.019(3) 0.025(3) 0.001(2) 0.001(2) 0.007(2)
C70 0.021(3) 0.022(3) 0.019(3) -0.003(2) 0.001(2) 0.015(2)
C71 0.019(3) 0.021(3) 0.030(3) 0.004(2) 0.012(2) 0.006(2)
C72 0.037(4) 0.028(3) 0.033(3) 0.012(3) 0.019(3) 0.021(3)
C73 0.054(5) 0.048(5) 0.105(8) 0.048(5) 0.022(5) 0.015(4)
C74 0.034(4) 0.042(4) 0.030(3) 0.006(3) 0.017(3) 0.023(3)
C75 0.046(5) 0.087(6) 0.039(4) 0.019(4) 0.020(4) 0.044(5)
C76 0.073(7) 0.147(10) 0.056(6) 0.063(6) 0.034(5) 0.066(7)
C200 0.028(4) 0.064(6) 0.046(4) -0.015(4) 0.001(3) 0.020(4)
C201 0.030(4) 0.045(5) 0.054(5) -0.002(4) 0.002(3) 0.020(3)
C202 0.027(4) 0.052(5) 0.044(4) 0.003(4) 0.004(3) 0.012(3)
C203 0.022(3) 0.052(5) 0.042(4) -0.007(3) 0.005(3) 0.015(3)
C204 0.029(4) 0.045(4) 0.044(4) -0.006(3) 0.013(3) 0.008(3)
C205 0.029(4) 0.058(5) 0.048(4) -0.003(4) 0.006(3) 0.013(4)
C206 0.050(5) 0.078(7) 0.050(5) -0.008(4) 0.015(4) 0.018(5)
C207 0.065(6) 0.048(5) 0.078(6) -0.008(5) 0.005(5) 0.023(5)
C208 0.039(4) 0.044(4) 0.042(4) -0.001(3) 0.016(3) 0.015(3)
C300 0.036(4) 0.028(4) 0.039(4) -0.002(3) 0.013(3) 0.016(3)
C301 0.039(4) 0.030(4) 0.051(4) 0.009(3) 0.014(3) 0.024(3)
C302 0.050(4) 0.031(4) 0.033(3) 0.004(3) 0.021(3) 0.022(3)
C303 0.030(3) 0.021(3) 0.041(4) 0.004(3) 0.011(3) 0.010(3)
C304 0.024(3) 0.016(3) 0.042(4) 0.007(3) 0.008(3) 0.004(3)
C305 0.025(3) 0.023(3) 0.039(4) 0.002(3) 0.009(3) 0.008(3)
C306 0.045(4) 0.041(4) 0.045(4) 0.011(3) 0.019(3) 0.019(4)
C307 0.065(5) 0.028(4) 0.058(5) 0.007(3) 0.030(4) 0.026(4)
C308 0.093(7) 0.041(5) 0.072(6) 0.028(4) 0.044(5) 0.043(5)
C400 0.18(2) 0.34(3) 0.138(16) 0.11(2) 0.042(15) 0.18(2)
C401 0.077(13) 0.110(17) 0.046(10) 0.039(10) 0.043(10) 0.063(13)
C402 0.050(10) 0.095(15) 0.070(11) 0.062(11) 0.040(9) 0.043(10)
C403 0.080(8) 0.135(11) 0.064(6) 0.043(7) 0.012(6) 0.078(8)
C406 0.107(16) 0.22(3) 0.015(7) 0.014(11) 0.014(9) 0.128(19)
C407 0.061(13) 0.13(2) 0.13(2) 0.088(18) 0.050(14) 0.038(14)
N1 0.040(3) 0.024(3) 0.033(3) 0.010(2) 0.018(2) 0.016(2)
N2 0.040(3) 0.021(3) 0.036(3) 0.009(2) 0.019(3) 0.012(2)
N3 0.043(3) 0.022(3) 0.046(3) 0.011(2) 0.021(3) 0.019(3)
N4 0.024(3) 0.025(3) 0.053(3) 0.005(3) 0.008(3) 0.012(2)
N5 0.025(3) 0.024(3) 0.071(4) -0.002(3) -0.004(3) 0.011(3)
N6 0.034(3) 0.029(3) 0.025(3) 0.002(2) 0.012(2) 0.022(2)
N7 0.030(3) 0.025(3) 0.020(2) 0.002(2) 0.008(2) 0.018(2)
N8 0.025(3) 0.043(3) 0.021(2) 0.007(2) 0.010(2) 0.020(2)
O1 0.020(2) 0.020(2) 0.030(2) 0.0062(16) 0.0127(17) 0.0114(17)
O2 0.022(2) 0.021(2) 0.029(2) 0.0037(17) 0.0092(17) 0.0111(18)
O3 0.021(2) 0.021(2) 0.031(2) -0.0007(17) 0.0061(17) 0.0069(18)
O4 0.026(2) 0.021(2) 0.027(2) -0.0021(17) 0.0092(17) 0.0074(18)
O5 0.019(2) 0.029(2) 0.027(2) -0.0055(17) 0.0074(17) 0.0104(18)
O6 0.022(2) 0.026(2) 0.023(2) 0.0026(17) 0.0107(17) 0.0091(18)
O7 0.021(2) 0.0145(19) 0.024(2) 0.0018(15) 0.0065(16) 0.0066(16)
O8 0.022(2) 0.016(2) 0.028(2) 0.0012(16) 0.0044(17) 0.0096(17)
O9 0.029(2) 0.037(3) 0.037(3) 0.004(2) 0.012(2) 0.013(2)
O10 0.068(4) 0.023(3) 0.058(3) 0.010(2) 0.044(3) 0.014(2)
O11 0.059(3) 0.029(3) 0.040(3) 0.004(2) 0.026(2) 0.019(2)
O13 0.044(3) 0.022(2) 0.071(4) 0.001(2) 0.024(3) 0.014(2)
O14 0.025(3) 0.036(3) 0.162(7) 0.032(4) -0.005(4) 0.003(3)
O15 0.030(2) 0.034(3) 0.048(3) -0.015(2) 0.003(2) 0.021(2)
O16 0.046(3) 0.029(2) 0.030(2) 0.0016(18) 0.013(2) 0.026(2)
O17 0.029(2) 0.049(3) 0.026(2) 0.001(2) 0.0079(19) 0.022(2)

loop_
_atom_type_symbol
_atom_type_description
_atom_type_scat_dispersion_real
_atom_type_scat_dispersion_imag
_atom_type_scat_source
C C 0.0033 0.0016 'International Tables Vol C Tables 4.2.6.8 and 6.1.1.4'
H H 0.0000 0.0000 'International Tables Vol C Tables 4.2.6.8 and 6.1.1.4'
N N 0.0061 0.0033 'International Tables Vol C Tables 4.2.6.8 and 6.1.1.4'
O O 0.0106 0.0060 'International Tables Vol C Tables 4.2.6.8 and 6.1.1.4'

loop_
_geom_angle_atom_site_label_1
_geom_angle_atom_site_label_2
_geom_angle_atom_site_label_3
_geom_angle
_geom_angle_site_symmetry_1
_geom_angle_site_symmetry_3
_geom_angle_publ_flag
C2 C1 C27 110.3(4) . . ?
C2 C1 C1A 112.6(4) . . ?
C27 C1 C1A 112.7(4) . . ?
C1B C1A C1 113.8(5) . . ?
C7 C2 C3 117.4(5) . . ?
C7 C2 C1 122.2(5) . . ?
C3 C2 C1 120.4(5) . . ?
C4 C3 C2 121.6(5) . . ?
C4 C3 O2 119.8(5) . . ?
C2 C3 O2 118.4(5) . . ?
C3 C4 C5 119.1(5) . . ?
C4 C5 C6 122.2(5) . . ?
C4 C5 O3 118.8(5) . . ?
C6 C5 O3 118.7(5) . . ?
C7 C6 C5 116.6(5) . . ?
C7 C6 C8 121.2(5) . . ?
C5 C6 C8 122.2(5) . . ?
C6 C7 C2 123.1(5) . . ?
C6 C8 C9 108.9(4) . . ?
C6 C8 C8A 114.6(5) . . ?
C9 C8 C8A 113.1(5) . . ?
C8B C8A C8 113.4(5) . . ?
C10 C9 C14 116.5(5) . . ?
C10 C9 C8 121.4(5) . . ?
C14 C9 C8 122.2(5) . . ?
C11 C10 C9 122.5(5) . . ?
C11 C10 O4 119.1(5) . . ?
C9 C10 O4 118.0(5) . . ?
C10 C11 C12 119.0(5) . . ?
C11 C12 C13 121.6(5) . . ?
C11 C12 O5 119.8(5) . . ?
C13 C12 O5 118.4(5) . . ?
C12 C13 C14 116.7(5) . . ?
C12 C13 C15 121.0(5) . . ?
C14 C13 C15 122.3(5) . . ?
C9 C14 C13 123.7(6) . . ?
C16 C15 C13 108.8(4) . . ?
C16 C15 C15A 114.5(5) . . ?
C13 C15 C15A 113.5(5) . . ?
C15B C15A C15 113.0(6) . . ?
C21 C16 C17 116.8(5) . . ?
C21 C16 C15 121.6(5) . . ?
C17 C16 C15 121.6(5) . . ?
O6 C17 C16 118.5(5) . . ?
O6 C17 C18 119.1(5) . . ?
C16 C17 C18 122.2(5) . . ?
C19 C18 C17 118.3(5) . . ?
C18 C19 C20 122.2(5) . . ?
C18 C19 O7 118.0(5) . . ?
C20 C19 O7 119.2(5) . . ?
C19 C20 C21 116.9(5) . . ?
C19 C20 C22 120.7(5) . . ?
C21 C20 C22 122.4(5) . . ?
C16 C21 C20 123.5(5) . . ?
C20 C22 C23 109.8(4) . . ?
C20 C22 C22A 113.2(5) . . ?
C23 C22 C22A 113.2(5) . . ?
C22B C22A C22 111.8(5) . . ?
C24 C23 C28 116.5(5) . . ?
C24 C23 C22 121.8(5) . . ?
C28 C23 C22 121.7(5) . . ?
C25 C24 C23 122.7(5) . . ?
C25 C24 O8 118.8(5) . . ?
C23 C24 O8 118.4(5) . . ?
C24 C25 C26 118.3(5) . . ?
C25 C26 C27 121.8(5) . . ?
C25 C26 O1 118.6(5) . . ?
C27 C26 O1 119.2(5) . . ?
C28 C27 C26 117.1(5) . . ?
C28 C27 C1 122.2(5) . . ?
C26 C27 C1 120.7(5) . . ?
C27 C28 C23 123.5(5) . . ?
C30 C29 O1 119.8(5) . . ?
C30 C29 C34 120.4(5) . . ?
O1 C29 C34 119.6(5) . . ?
C29 C30 C31 120.9(6) . . ?
C30 C31 C32 119.0(5) . . ?
C30 C31 N1 121.7(5) . . ?
C32 C31 N1 119.2(5) . . ?
C33 C32 C31 118.6(6) . . ?
C33 C32 N2 118.2(6) . . ?
C31 C32 N2 123.2(5) . . ?
C34 C33 C32 122.7(6) . . ?
C33 C34 O2 121.9(5) . . ?
C33 C34 C29 118.4(5) . . ?
O2 C34 C29 119.3(5) . . ?
O9 C35 N1 123.7(6) . . ?
O9 C35 C36 121.7(6) . . ?
N1 C35 C36 114.6(6) . . ?
C35 C36 C37 110.1(7) . . ?
O10 C38 N2 122.4(6) . . ?
O10 C38 C39 120.8(6) . . ?
N2 C38 C39 116.7(6) . . ?
C40 C39 C38 112.4(7) . . ?
C46 C41 C42 120.4(5) . . ?
C46 C41 O3 119.1(5) . . ?
C42 C41 O3 120.2(5) . . ?
C41 C42 C43 120.8(6) . . ?
C44 C43 C42 118.4(6) . . ?
C44 C43 N3 119.6(5) . . ?
C42 C43 N3 122.0(6) . . ?
C43 C44 C45 120.0(5) . . ?
C43 C44 N4 123.2(6) . . ?
C45 C44 N4 116.8(5) . . ?
C46 C45 C44 120.9(6) . . ?
C45 C46 C41 119.5(6) . . ?
C45 C46 O4 120.1(5) . . ?
C41 C46 O4 120.0(5) . . ?
O11 C47 N3 122.7(6) . . ?
O11 C47 C48 120.9(6) . . ?
N3 C47 C48 116.3(6) . . ?
C49 C48 C47 118.2(7) . . ?
O13 C50 N4 123.2(6) . . ?
O13 C50 C51 121.8(6) . . ?
N4 C50 C51 115.0(6) . . ?
C52 C51 C50 112.9(8) . . ?
C54 C53 O5 120.9(5) . . ?
C54 C53 C58 119.4(5) . . ?
O5 C53 C58 119.5(5) . . ?
C53 C54 C55 120.4(5) . . ?
C56 C55 N5 118.4(6) . . ?
C56 C55 C54 120.1(6) . . ?
N5 C55 C54 121.5(6) . . ?
C55 C56 C57 118.8(6) . . ?
C55 C56 N6 123.1(6) . . ?
C57 C56 N6 118.1(5) . . ?
C58 C57 C56 120.9(5) . . ?
C57 C58 C53 120.4(5) . . ?
C57 C58 O6 121.3(5) . . ?
C53 C58 O6 117.9(5) . . ?
O14 C59 N5 124.0(7) . . ?
O14 C59 C60A 116.7(9) . . ?
N5 C59 C60A 117.1(8) . . ?
O14 C59 C60B 123.7(9) . . ?
N5 C59 C60B 106.0(9) . . ?
C60A C59 C60B 42.7(8) . . ?
C60B C60A C61A 173.9(19) . . ?
C60B C60A C59 69.1(12) . . ?
C61A C60A C59 116.9(16) . . ?
C60A C60B C61B 157.3(19) . . ?
C60A C60B C59 68.1(12) . . ?
C61B C60B C59 121.8(16) . . ?
C506 C61B C60B 144(3) . . ?
O15 C62 N6 121.5(6) . . ?
O15 C62 C63 122.5(5) . . ?
N6 C62 C63 116.0(5) . . ?
C62 C63 C64 113.3(5) . . ?
C70 C65 C66 120.1(5) . . ?
C70 C65 O7 120.7(5) . . ?
C66 C65 O7 118.7(5) . . ?
C67 C66 C65 119.4(5) . . ?
C67 C66 O8 121.0(5) . . ?
C65 C66 O8 119.4(5) . . ?
C66 C67 C68 121.7(5) . . ?
C67 C68 C69 118.3(5) . . ?
C67 C68 N8 118.0(5) . . ?
C69 C68 N8 123.7(5) . . ?
C70 C69 N7 122.9(5) . . ?
C70 C69 C68 120.1(5) . . ?
N7 C69 C68 116.9(5) . . ?
C69 C70 C65 120.1(5) . . ?
O16 C71 N7 122.8(5) . . ?
O16 C71 C72 123.6(5) . . ?
N7 C71 C72 113.5(5) . . ?
C73 C72 C71 111.0(6) . . ?
O17 C74 N8 123.0(6) . . ?
O17 C74 C75 119.9(6) . . ?
N8 C74 C75 117.1(6) . . ?
C76 C75 C74 116.4(6) . . ?
C103 C102 N9 121.6(18) . . ?
C102 C103 C106 106.9(14) . . ?
C105 C104 N9 119.7(17) . . ?
C104 C105 C106 111.1(15) . . ?
C103 C106 C10B 101.7(12) . . ?
C103 C106 C105 100.6(12) . . ?
C10B C106 C105 101.4(12) . . ?
C201 C200 C205 122.6(7) . . ?
C200 C201 C202 118.6(8) . . ?
C200 C201 C207 120.8(8) . . ?
C202 C201 C207 120.5(8) . . ?
C203 C202 C201 120.2(7) . . ?
C202 C203 C204 119.6(7) . . ?
C202 C203 C208 121.1(7) . . ?
C204 C203 C208 119.3(7) . . ?
C205 C204 C203 121.4(8) . . ?
C200 C205 C204 117.5(8) . . ?
C200 C205 C206 121.2(8) . . ?
C204 C205 C206 121.2(8) . . ?
C305 C300 C301 122.8(6) . . ?
C300 C301 C302 117.5(6) . . ?
C300 C301 C308 121.7(6) . . ?
C302 C301 C308 120.8(7) . . ?
C303 C302 C301 120.9(6) . . ?
C304 C303 C302 118.7(6) . . ?
C304 C303 C307 121.3(6) . . ?
C302 C303 C307 120.0(6) . . ?
C303 C304 C305 122.8(6) . . ?
C304 C305 C300 117.2(6) . . ?
C304 C305 C306 122.2(6) . . ?
C300 C305 C306 120.6(6) . . ?
C401 C400 C504 76.1(16) . . ?
C401 C400 C403 125.0(18) . 2_665 ?
C504 C400 C403 49.2(12) . 2_665 ?
C402 C401 C400 115(2) . . ?
C402 C401 C407 124(2) . . ?
C400 C401 C407 120.1(19) . . ?
C402 C401 C504 59.7(14) . . ?
C400 C401 C504 55.7(15) . . ?
C407 C401 C504 172.4(16) . . ?
C401 C402 C403 122.3(19) . . ?
C401 C402 C504 74.0(16) . . ?
C403 C402 C504 48.6(11) . . ?
C504 C403 C504 45.5(16) . 2_665 ?
C504 C403 C406 168.1(19) . . ?
C504 C403 C406 145.7(19) 2_665 . ?
C504 C403 C402 70.8(12) . . ?
C504 C403 C402 115.2(15) 2_665 . ?
C406 C403 C402 98.8(16) . . ?
C504 C403 C400 106.4(16) . 2_665 ?
C504 C403 C400 61.8(13) 2_665 2_665 ?
C406 C403 C400 84.1(15) . 2_665 ?
C402 C403 C400 176.9(14) . 2_665 ?
C35 N1 C31 126.9(5) . . ?
C38 N2 C32 126.0(5) . . ?
C47 N3 C43 128.1(5) . . ?
C50 N4 C44 125.1(5) . . ?
C59 N5 C55 127.2(6) . . ?
C62 N6 C56 126.0(5) . . ?
C71 N7 C69 126.9(5) . . ?
C74 N8 C68 125.1(5) . . ?
C10A N9 C104 103.9(16) . . ?
C10A N9 C102 107.0(16) . . ?
C104 N9 C102 101.2(16) . . ?
C29 O1 C26 116.5(4) . . ?
C34 O2 C3 117.0(4) . . ?
C41 O3 C5 116.5(4) . . ?
C46 O4 C10 116.2(4) . . ?
C53 O5 C12 116.7(4) . . ?
C17 O6 C58 116.3(4) . . ?
C19 O7 C65 119.1(4) . . ?
C66 O8 C24 115.0(4) . . ?
C502 C500 C501 122.9(14) 2_755 . ?
C502 C500 C500 121.8(15) 2_755 2_755 ?
C501 C500 C500 115.3(13) . 2_755 ?
C410 C501 C500 117.1(16) . . ?
C410 C501 C503 128.1(18) . . ?
C500 C501 C503 114.6(15) . . ?
C500 C502 C505 112.7(18) 2_755 . ?
C501 C410 C505 126.4(19) . . ?
C504 C504 C403 69(2) 2_665 . ?
C504 C504 C403 66(2) 2_665 2_665 ?
C403 C504 C403 134.5(16) . 2_665 ?
C504 C504 C400 133(4) 2_665 . ?
C403 C504 C400 154(2) . . ?
C403 C504 C400 69.0(16) 2_665 . ?
C504 C504 C402 128(3) 2_665 . ?
C403 C504 C402 60.6(13) . . ?
C403 C504 C402 161.8(19) 2_665 . ?
C400 C504 C402 94.5(17) . . ?
C504 C504 C401 163(3) 2_665 . ?
C403 C504 C401 106.7(16) . . ?
C403 C504 C401 116.8(17) 2_665 . ?
C400 C504 C401 48.1(12) . . ?
C402 C504 C401 46.3(9) . . ?
C410 C505 C502 127(2) . . ?
C410 C505 C506 112(2) . . ?
C502 C505 C506 121(2) . . ?
C61B C506 C505 122(3) . . ?
C10B C10A N9 121(2) . . ?
C10A C10B C106 112.4(17) . . ?

loop_
_geom_bond_atom_site_label_1
_geom_bond_atom_site_label_2
_geom_bond_distance
_geom_bond_site_symmetry_2
_geom_bond_publ_flag
C1 C2 1.529(8) . ?
C1 C27 1.532(7) . ?
C1 C1A 1.545(8) . ?
C1A C1B 1.507(9) . ?
C2 C7 1.393(8) . ?
C2 C3 1.400(8) . ?
C3 C4 1.373(8) . ?
C3 O2 1.408(6) . ?
C4 C5 1.385(8) . ?
C5 C6 1.397(8) . ?
C5 O3 1.414(7) . ?
C6 C7 1.392(8) . ?
C6 C8 1.526(8) . ?
C8 C9 1.530(8) . ?
C8 C8A 1.534(8) . ?
C8A C8B 1.506(9) . ?
C9 C10 1.389(8) . ?
C9 C14 1.390(8) . ?
C10 C11 1.384(8) . ?
C10 O4 1.413(7) . ?
C11 C12 1.384(8) . ?
C12 C13 1.397(8) . ?
C12 O5 1.406(7) . ?
C13 C14 1.403(8) . ?
C13 C15 1.533(8) . ?
C15 C16 1.526(8) . ?
C15 C15A 1.543(8) . ?
C15A C15B 1.528(9) . ?
C16 C21 1.389(8) . ?
C16 C17 1.400(8) . ?
C17 O6 1.398(7) . ?
C17 C18 1.402(8) . ?
C18 C19 1.381(8) . ?
C19 C20 1.400(8) . ?
C19 O7 1.406(6) . ?
C20 C21 1.402(8) . ?
C20 C22 1.528(8) . ?
C22 C23 1.538(8) . ?
C22 C22A 1.547(8) . ?
C22A C22B 1.530(9) . ?
C23 C24 1.393(8) . ?
C23 C28 1.398(8) . ?
C24 C25 1.389(8) . ?
C24 O8 1.419(6) . ?
C25 C26 1.392(7) . ?
C26 C27 1.399(8) . ?
C26 O1 1.402(6) . ?
C27 C28 1.390(8) . ?
C29 C30 1.387(8) . ?
C29 O1 1.396(6) . ?
C29 C34 1.404(8) . ?
C30 C31 1.400(8) . ?
C31 C32 1.409(8) . ?
C31 N1 1.420(7) . ?
C32 C33 1.400(8) . ?
C32 N2 1.424(8) . ?
C33 C34 1.371(8) . ?
C34 O2 1.392(7) . ?
C35 O9 1.236(8) . ?
C35 N1 1.364(8) . ?
C35 C36 1.518(9) . ?
C36 C37 1.522(14) . ?
C38 O10 1.242(8) . ?
C38 N2 1.350(8) . ?
C38 C39 1.511(9) . ?
C39 C40 1.489(13) . ?
C41 C46 1.383(8) . ?
C41 C42 1.387(8) . ?
C41 O3 1.402(7) . ?
C42 C43 1.407(8) . ?
C43 C44 1.397(8) . ?
C43 N3 1.414(8) . ?
C44 C45 1.400(9) . ?
C44 N4 1.424(8) . ?
C45 C46 1.383(8) . ?
C46 O4 1.408(7) . ?
C47 O11 1.249(8) . ?
C47 N3 1.339(8) . ?
C47 C48 1.519(9) . ?
C48 C49 1.452(13) . ?
C50 O13 1.232(8) . ?
C50 N4 1.357(8) . ?
C50 C51 1.512(9) . ?
C51 C52 1.433(13) . ?
C53 C54 1.376(8) . ?
C53 O5 1.393(7) . ?
C53 C58 1.401(8) . ?
C54 C55 1.416(9) . ?
C55 C56 1.392(8) . ?
C55 N5 1.416(8) . ?
C56 C57 1.398(8) . ?
C56 N6 1.424(7) . ?
C57 C58 1.382(8) . ?
C58 O6 1.401(7) . ?
C59 O14 1.235(9) . ?
C59 N5 1.342(10) . ?
C59 C60A 1.627(17) . ?
C59 C60B 1.638(17) . ?
C60A C60B 1.19(2) . ?
C60A C61A 1.549(18) . ?
C60B C61B 1.568(18) . ?
C61B C506 1.18(3) . ?
C62 O15 1.228(7) . ?
C62 N6 1.359(7) . ?
C62 C63 1.502(9) . ?
C63 C64 1.515(9) . ?
C65 C70 1.388(8) . ?
C65 C66 1.402(7) . ?
C65 O7 1.410(7) . ?
C66 C67 1.371(8) . ?
C66 O8 1.406(6) . ?
C67 C68 1.395(8) . ?
C68 C69 1.413(7) . ?
C68 N8 1.432(7) . ?
C69 C70 1.385(8) . ?
C69 N7 1.413(7) . ?
C71 O16 1.225(7) . ?
C71 N7 1.369(7) . ?
C71 C72 1.512(8) . ?
C72 C73 1.506(10) . ?
C74 O17 1.244(7) . ?
C74 N8 1.345(8) . ?
C74 C75 1.497(9) . ?
C75 C76 1.484(11) . ?
C102 C103 1.40(2) . ?
C102 N9 1.42(2) . ?
C103 C106 1.564(15) . ?
C104 C105 1.323(19) . ?
C104 N9 1.40(2) . ?
C105 C106 1.620(15) . ?
C106 C10B 1.610(16) . ?
C200 C201 1.384(11) . ?
C200 C205 1.384(11) . ?
C201 C202 1.415(10) . ?
C201 C207 1.504(11) . ?
C202 C203 1.363(11) . ?
C203 C204 1.411(10) . ?
C203 C208 1.508(10) . ?
C204 C205 1.387(10) . ?
C205 C206 1.535(11) . ?
C300 C305 1.386(9) . ?
C300 C301 1.395(10) . ?
C301 C302 1.403(9) . ?
C301 C308 1.514(9) . ?
C302 C303 1.394(9) . ?
C303 C304 1.377(9) . ?
C303 C307 1.514(9) . ?
C304 C305 1.382(9) . ?
C305 C306 1.510(9) . ?
C400 C401 1.40(3) . ?
C400 C504 1.56(3) . ?
C400 C403 1.65(3) 2_665 ?
C401 C402 1.38(2) . ?
C401 C407 1.50(3) . ?
C401 C504 1.83(3) . ?
C402 C403 1.52(2) . ?
C402 C504 1.64(3) . ?
C403 C504 1.30(2) . ?
C403 C504 1.34(3) 2_665 ?
C403 C406 1.464(19) . ?
C403 C400 1.65(3) 2_665 ?
N9 C10A 1.37(2) . ?
C500 C502 1.31(2) 2_755 ?
C500 C501 1.366(17) . ?
C500 C500 1.62(2) 2_755 ?
C501 C410 1.27(2) . ?
C501 C503 1.41(2) . ?
C502 C500 1.31(2) 2_755 ?
C502 C505 1.35(3) . ?
C410 C505 1.34(3) . ?
C504 C504 1.02(4) 2_665 ?
C504 C403 1.34(3) 2_665 ?
C505 C506 1.59(4) . ?
C10A C10B 1.28(2) . ?
